data_7106315
loop_
_publ_author_name
'Zhongxuan Xu'
'Kun Huang'
'Tong Liu'
'Mingjin Xie'
'Hongbin Zhang'

_publ_section_title
;
 Synthesis of spirocyclic ?-keto-lactams: copper catalyzed process
;
_journal_name_full Chem.Commun.
_journal_page_first 4923
_journal_paper_doi 10.1039/c1cc10916b
_journal_volume 47
_journal_year 2011
_chemical_formula_sum 'C27 H25 N O5'
_chemical_formula_weight 443.48
_chemical_name_systematic
;

?

;
_space_group_IT_number 14
_symmetry_cell_setting monoclinic
_symmetry_space_group_name_Hall '-P 2ybc'
_symmetry_space_group_name_H-M 'P 1 21/c 1'
_atom_sites_solution_hydrogens geom
_atom_sites_solution_primary direct
_atom_sites_solution_secondary difmap
_audit_creation_method SHELXL-97
_cell_angle_alpha 90.00
_cell_angle_beta 96.774(4)
_cell_angle_gamma 90.00
_cell_formula_units_Z 4
_cell_length_a 15.443(4)
_cell_length_b 12.425(3)
_cell_length_c 11.835(3)
_cell_measurement_reflns_used 695
_cell_measurement_temperature 298(2)
_cell_measurement_theta_max 17.86
_cell_measurement_theta_min 2.39
_cell_volume 2255.0(10)
_computing_cell_refinement 'Bruker Apex II'
_computing_data_collection 'Bruker Apex II'
_computing_data_reduction 'Bruker SAINT'
_computing_molecular_graphics 'Bruker SHELXTL'
_computing_publication_material 'Bruker SHELXTL'
_computing_structure_refinement 'SHELXL-97 (Sheldrick, 1997)'
_computing_structure_solution 'SHELXS-97 (Sheldrick, 1990)'
_diffrn_ambient_temperature 298(2)
_diffrn_measured_fraction_theta_full 0.976
_diffrn_measured_fraction_theta_max 0.936
_diffrn_measurement_device_type 'CCD area detector'
_diffrn_measurement_method 'phi and omega scans'
_diffrn_radiation_monochromator graphite
_diffrn_radiation_source 'fine-focus sealed tube'
_diffrn_radiation_type MoK\a
_diffrn_radiation_wavelength 0.71073
_diffrn_reflns_av_R_equivalents 0.1154
_diffrn_reflns_av_sigmaI/netI 0.1643
_diffrn_reflns_limit_h_max 20
_diffrn_reflns_limit_h_min -13
_diffrn_reflns_limit_k_max 16
_diffrn_reflns_limit_k_min -15
_diffrn_reflns_limit_l_max 15
_diffrn_reflns_limit_l_min -15
_diffrn_reflns_number 15474
_diffrn_reflns_theta_full 28.44
_diffrn_reflns_theta_max 28.44
_diffrn_reflns_theta_min 2.11
_exptl_absorpt_coefficient_mu 0.090
_exptl_absorpt_correction_T_max 0.9919
_exptl_absorpt_correction_T_min 0.9796
_exptl_absorpt_correction_type multi-scan
_exptl_absorpt_process_details Sadabs
_exptl_crystal_colour colourless
_exptl_crystal_density_diffrn 1.306
_exptl_crystal_density_method 'not measured'
_exptl_crystal_description block
_exptl_crystal_F_000 936
_exptl_crystal_size_max 0.23
_exptl_crystal_size_mid 0.17
_exptl_crystal_size_min 0.09
_refine_diff_density_max 0.199
_refine_diff_density_min -0.197
_refine_diff_density_rms 0.044
_refine_ls_extinction_coef 0.0100(13)
_refine_ls_extinction_expression Fc^*^=kFc[1+0.001xFc^2^\l^3^/sin(2\q)]^-1/4^
_refine_ls_extinction_method SHELXL
_refine_ls_goodness_of_fit_ref 0.900
_refine_ls_hydrogen_treatment constr
_refine_ls_matrix_type full
_refine_ls_number_parameters 301
_refine_ls_number_reflns 5318
_refine_ls_number_restraints 0
_refine_ls_restrained_S_all 0.900
_refine_ls_R_factor_all 0.2356
_refine_ls_R_factor_gt 0.0667
_refine_ls_shift/su_max 0.000
_refine_ls_shift/su_mean 0.000
_refine_ls_structure_factor_coef Fsqd
_refine_ls_weighting_details 'calc w=1/[\s^2^(Fo^2^)+(0.0596P)^2^+0.0000P] where P=(Fo^2^+2Fc^2^)/3'
_refine_ls_weighting_scheme calc
_refine_ls_wR_factor_gt 0.1269
_refine_ls_wR_factor_ref 0.1882
_reflns_number_gt 1659
_reflns_number_total 5318
_reflns_threshold_expression >2sigma(I)
_cod_data_source_file c1cc10916b.txt
_cod_data_source_block 110126a
_cod_original_cell_volume 2255.1(9)
_cod_original_sg_symbol_H-M P2(1)/c
_cod_database_code 7106315

loop_
_symmetry_equiv_pos_as_xyz
'x, y, z'
'-x, y+1/2, -z+1/2'
'-x, -y, -z'
'x, -y-1/2, z-1/2'

loop_
_atom_site_label
_atom_site_type_symbol
_atom_site_fract_x
_atom_site_fract_y
_atom_site_fract_z
_atom_site_U_iso_or_equiv
_atom_site_adp_type
_atom_site_occupancy
_atom_site_symmetry_multiplicity
_atom_site_calc_flag
_atom_site_refinement_flags
_atom_site_disorder_assembly
_atom_site_disorder_group
N1 N 0.1946(2) 0.0785(2) 0.4604(2) 0.0534(8) Uani 1 1 d . . .
O5 O 0.56682(17) 0.1912(2) 1.0054(2) 0.0754(9) Uani 1 1 d . . .
O3 O 0.26950(17) 0.19570(19) 0.7038(2) 0.0712(8) Uani 1 1 d . . .
O2 O 0.33750(18) 0.1061(2) 0.4483(2) 0.0763(9) Uani 1 1 d . . .
O1 O 0.2415(2) -0.3590(2) 0.8051(2) 0.0916(10) Uani 1 1 d . . .
C20 C 0.6974(3) -0.0535(3) 0.8910(4) 0.0924(15) Uani 1 1 d . . .
H20A H 0.6684 -0.1207 0.9006 0.139 Uiso 1 1 calc R . .
H20B H 0.7539 -0.0544 0.9346 0.139 Uiso 1 1 calc R . .
H20C H 0.7038 -0.0433 0.8121 0.139 Uiso 1 1 calc R . .
C4 C 0.2338(3) -0.0529(3) 0.6596(3) 0.0519(10) Uani 1 1 d . . .
C5 C 0.2508(3) -0.0758(3) 0.7847(3) 0.0672(12) Uani 1 1 d . . .
H5 H 0.2591 -0.0170 0.8334 0.081 Uiso 1 1 calc R . .
C2 C 0.2332(3) -0.2537(3) 0.6397(3) 0.0677(12) Uani 1 1 d . . .
H2 H 0.2284 -0.3141 0.5929 0.081 Uiso 1 1 calc R . .
C7 C 0.1448(2) 0.0028(3) 0.6352(3) 0.0659(11) Uani 1 1 d . . .
H7A H 0.1000 -0.0435 0.6597 0.079 Uiso 1 1 calc R . .
H7B H 0.1454 0.0690 0.6787 0.079 Uiso 1 1 calc R . .
C1 C 0.2428(3) -0.2682(3) 0.7631(3) 0.0686(12) Uani 1 1 d . . .
C3 C 0.2310(3) -0.1569(3) 0.5928(3) 0.0638(11) Uani 1 1 d . . .
H3 H 0.2276 -0.1525 0.5140 0.077 Uiso 1 1 calc R . .
C8 C 0.1226(3) 0.0282(3) 0.5103(3) 0.0703(12) Uani 1 1 d . . .
H8A H 0.1064 -0.0378 0.4695 0.084 Uiso 1 1 calc R . .
H8B H 0.0726 0.0760 0.5009 0.084 Uiso 1 1 calc R . .
C6 C 0.2550(3) -0.1719(3) 0.8311(3) 0.0695(12) Uani 1 1 d . . .
H6 H 0.2661 -0.1780 0.9098 0.083 Uiso 1 1 calc R . .
C17 C 0.4415(3) 0.1694(3) 0.8623(3) 0.0536(10) Uani 1 1 d . . .
H17 H 0.4117 0.2275 0.8885 0.064 Uiso 1 1 calc R . .
C19 C 0.3206(3) 0.1206(3) 0.7023(3) 0.0552(10) Uani 1 1 d . . .
C15 C 0.5670(3) 0.0531(3) 0.8712(3) 0.0560(10) Uani 1 1 d . . .
C16 C 0.5220(3) 0.1411(3) 0.9130(3) 0.0573(10) Uani 1 1 d . . .
C11 C 0.3051(2) 0.0221(3) 0.6198(3) 0.0513(10) Uani 1 1 d . . .
C12 C 0.3955(2) -0.0329(3) 0.6289(3) 0.0591(11) Uani 1 1 d . . .
H12A H 0.3905 -0.1094 0.6429 0.071 Uiso 1 1 calc R . .
H12B H 0.4224 -0.0227 0.5596 0.071 Uiso 1 1 calc R . .
C13 C 0.4482(3) 0.0219(3) 0.7283(3) 0.0527(10) Uani 1 1 d . . .
C18 C 0.4048(2) 0.1077(3) 0.7689(3) 0.0496(9) Uani 1 1 d . . .
C14 C 0.5313(3) -0.0066(3) 0.7783(3) 0.0571(10) Uani 1 1 d . . .
H14 H 0.5615 -0.0636 0.7504 0.069 Uiso 1 1 calc R . .
C10 C 0.2796(3) 0.0703(3) 0.5006(3) 0.0542(10) Uani 1 1 d . . .
C23 C 0.1052(3) 0.2137(3) 0.3461(3) 0.0638(11) Uani 1 1 d . . .
C22 C 0.1708(3) 0.1251(3) 0.3464(3) 0.0664(12) Uani 1 1 d . . .
H22A H 0.1473 0.0688 0.2949 0.080 Uiso 1 1 calc R . .
H22B H 0.2230 0.1529 0.3183 0.080 Uiso 1 1 calc R . .
C24 C 0.1114(3) 0.2898(4) 0.4288(4) 0.1005(17) Uani 1 1 d . . .
H24 H 0.1559 0.2849 0.4888 0.121 Uiso 1 1 calc R . .
C28 C 0.0410(3) 0.2246(4) 0.2564(4) 0.0932(15) Uani 1 1 d . . .
H28 H 0.0369 0.1743 0.1978 0.112 Uiso 1 1 calc R . .
C26 C -0.0126(5) 0.3817(6) 0.3343(7) 0.142(3) Uani 1 1 d . . .
H26 H -0.0530 0.4375 0.3311 0.170 Uiso 1 1 calc R . .
C25 C 0.0528(5) 0.3747(5) 0.4259(6) 0.143(3) Uani 1 1 d . . .
H25 H 0.0571 0.4258 0.4837 0.172 Uiso 1 1 calc R . .
C27 C -0.0174(4) 0.3084(6) 0.2511(6) 0.126(2) Uani 1 1 d . . .
H27 H -0.0605 0.3141 0.1894 0.151 Uiso 1 1 calc R . .
C21 C 0.5208(3) 0.2658(3) 1.0667(3) 0.0721(12) Uani 1 1 d . . .
H21A H 0.4994 0.3235 1.0171 0.108 Uiso 1 1 calc R . .
H21B H 0.5593 0.2943 1.1292 0.108 Uiso 1 1 calc R . .
H21C H 0.4727 0.2302 1.0952 0.108 Uiso 1 1 calc R . .
O4 O 0.64676(18) 0.0327(2) 0.9296(2) 0.0728(8) Uani 1 1 d . . .

loop_
_atom_site_aniso_label
_atom_site_aniso_U_11
_atom_site_aniso_U_22
_atom_site_aniso_U_33
_atom_site_aniso_U_23
_atom_site_aniso_U_13
_atom_site_aniso_U_12
N1 0.058(2) 0.0504(18) 0.0513(19) 0.0027(14) 0.0048(17) -0.0037(16)
O5 0.0650(19) 0.084(2) 0.0763(19) -0.0314(16) 0.0028(16) 0.0109(15)
O3 0.079(2) 0.0546(16) 0.0768(19) -0.0138(14) -0.0042(16) 0.0157(15)
O2 0.076(2) 0.084(2) 0.0702(18) 0.0161(15) 0.0131(17) -0.0168(16)
O1 0.139(3) 0.0624(19) 0.076(2) 0.0194(16) 0.0236(19) 0.0026(18)
C20 0.072(3) 0.086(3) 0.120(4) -0.017(3) 0.013(3) 0.027(3)
C4 0.074(3) 0.041(2) 0.041(2) 0.0023(17) 0.011(2) -0.002(2)
C5 0.096(3) 0.061(3) 0.046(2) -0.006(2) 0.014(2) -0.009(2)
C2 0.103(4) 0.052(2) 0.050(2) 0.0032(19) 0.018(2) -0.006(2)
C7 0.077(3) 0.061(3) 0.063(3) 0.002(2) 0.023(2) -0.004(2)
C1 0.088(3) 0.056(3) 0.063(3) 0.012(2) 0.017(2) 0.000(2)
C3 0.090(3) 0.056(2) 0.047(2) -0.0021(19) 0.017(2) -0.010(2)
C8 0.069(3) 0.069(3) 0.074(3) 0.006(2) 0.011(2) -0.016(2)
C6 0.098(4) 0.066(3) 0.045(2) 0.004(2) 0.012(2) -0.006(2)
C17 0.063(3) 0.043(2) 0.055(2) -0.0046(18) 0.011(2) 0.0044(19)
C19 0.070(3) 0.039(2) 0.058(2) 0.0007(18) 0.016(2) 0.005(2)
C15 0.052(3) 0.055(2) 0.061(2) 0.001(2) 0.012(2) 0.004(2)
C16 0.066(3) 0.049(2) 0.058(2) -0.0092(19) 0.012(2) -0.002(2)
C11 0.065(3) 0.042(2) 0.046(2) -0.0010(17) 0.006(2) 0.0010(19)
C12 0.075(3) 0.045(2) 0.056(2) -0.0039(18) 0.006(2) 0.006(2)
C13 0.068(3) 0.041(2) 0.052(2) 0.0030(18) 0.018(2) 0.001(2)
C18 0.056(3) 0.038(2) 0.055(2) -0.0008(18) 0.007(2) 0.0050(19)
C14 0.065(3) 0.047(2) 0.061(2) -0.0031(19) 0.015(2) 0.006(2)
C10 0.065(3) 0.047(2) 0.052(2) -0.0042(18) 0.012(2) -0.008(2)
C23 0.069(3) 0.060(3) 0.063(3) 0.008(2) 0.008(2) -0.003(2)
C22 0.080(3) 0.067(3) 0.051(2) 0.001(2) 0.002(2) 0.002(2)
C24 0.133(5) 0.068(3) 0.097(4) -0.007(3) -0.004(3) 0.031(3)
C28 0.082(4) 0.111(4) 0.084(3) 0.025(3) -0.003(3) 0.005(3)
C26 0.132(6) 0.135(6) 0.165(7) 0.074(5) 0.048(6) 0.065(5)
C25 0.194(7) 0.105(5) 0.134(5) 0.002(4) 0.030(5) 0.078(5)
C27 0.090(5) 0.156(7) 0.129(6) 0.068(5) 0.007(4) 0.019(5)
C21 0.079(3) 0.068(3) 0.070(3) -0.024(2) 0.013(2) 0.005(2)
O4 0.065(2) 0.0695(18) 0.084(2) -0.0115(15) 0.0070(16) 0.0143(15)

loop_
_atom_type_symbol
_atom_type_description
_atom_type_scat_dispersion_real
_atom_type_scat_dispersion_imag
_atom_type_scat_source
C C 0.0033 0.0016 'International Tables Vol C Tables 4.2.6.8 and 6.1.1.4'
H H 0.0000 0.0000 'International Tables Vol C Tables 4.2.6.8 and 6.1.1.4'
N N 0.0061 0.0033 'International Tables Vol C Tables 4.2.6.8 and 6.1.1.4'
O O 0.0106 0.0060 'International Tables Vol C Tables 4.2.6.8 and 6.1.1.4'

loop_
_geom_angle_atom_site_label_1
_geom_angle_atom_site_label_2
_geom_angle_atom_site_label_3
_geom_angle
_geom_angle_site_symmetry_1
_geom_angle_site_symmetry_3
_geom_angle_publ_flag
C10 N1 C8 125.5(3) . . ?
C10 N1 C22 118.8(3) . . ?
C8 N1 C22 114.8(3) . . ?
C16 O5 C21 117.9(3) . . ?
O4 C20 H20A 109.5 . . ?
O4 C20 H20B 109.5 . . ?
H20A C20 H20B 109.5 . . ?
O4 C20 H20C 109.5 . . ?
H20A C20 H20C 109.5 . . ?
H20B C20 H20C 109.5 . . ?
C5 C4 C3 110.2(3) . . ?
C5 C4 C7 108.6(3) . . ?
C3 C4 C7 108.5(3) . . ?
C5 C4 C11 111.3(3) . . ?
C3 C4 C11 109.3(3) . . ?
C7 C4 C11 108.8(3) . . ?
C6 C5 C4 125.4(3) . . ?
C6 C5 H5 117.3 . . ?
C4 C5 H5 117.3 . . ?
C3 C2 C1 121.7(4) . . ?
C3 C2 H2 119.2 . . ?
C1 C2 H2 119.2 . . ?
C8 C7 C4 111.8(3) . . ?
C8 C7 H7A 109.2 . . ?
C4 C7 H7A 109.2 . . ?
C8 C7 H7B 109.2 . . ?
C4 C7 H7B 109.2 . . ?
H7A C7 H7B 107.9 . . ?
O1 C1 C6 122.8(4) . . ?
O1 C1 C2 120.7(4) . . ?
C6 C1 C2 116.5(4) . . ?
C2 C3 C4 124.1(3) . . ?
C2 C3 H3 118.0 . . ?
C4 C3 H3 118.0 . . ?
N1 C8 C7 113.0(3) . . ?
N1 C8 H8A 109.0 . . ?
C7 C8 H8A 109.0 . . ?
N1 C8 H8B 109.0 . . ?
C7 C8 H8B 109.0 . . ?
H8A C8 H8B 107.8 . . ?
C5 C6 C1 121.7(4) . . ?
C5 C6 H6 119.2 . . ?
C1 C6 H6 119.2 . . ?
C16 C17 C18 117.9(3) . . ?
C16 C17 H17 121.0 . . ?
C18 C17 H17 121.0 . . ?
O3 C19 C18 128.0(3) . . ?
O3 C19 C11 123.6(3) . . ?
C18 C19 C11 108.4(3) . . ?
O4 C15 C14 123.6(3) . . ?
O4 C15 C16 114.7(3) . . ?
C14 C15 C16 121.7(4) . . ?
C17 C16 O5 125.7(3) . . ?
C17 C16 C15 120.4(3) . . ?
O5 C16 C15 114.0(4) . . ?
C10 C11 C12 111.5(3) . . ?
C10 C11 C4 113.3(3) . . ?
C12 C11 C4 112.3(3) . . ?
C10 C11 C19 105.8(3) . . ?
C12 C11 C19 103.3(3) . . ?
C4 C11 C19 109.9(3) . . ?
C13 C12 C11 104.7(3) . . ?
C13 C12 H12A 110.8 . . ?
C11 C12 H12A 110.8 . . ?
C13 C12 H12B 110.8 . . ?
C11 C12 H12B 110.8 . . ?
H12A C12 H12B 108.9 . . ?
C18 C13 C14 120.7(3) . . ?
C18 C13 C12 112.4(3) . . ?
C14 C13 C12 126.9(3) . . ?
C13 C18 C17 121.9(3) . . ?
C13 C18 C19 109.8(3) . . ?
C17 C18 C19 128.4(3) . . ?
C15 C14 C13 117.5(3) . . ?
C15 C14 H14 121.3 . . ?
C13 C14 H14 121.3 . . ?
O2 C10 N1 122.0(3) . . ?
O2 C10 C11 118.7(4) . . ?
N1 C10 C11 119.1(4) . . ?
C24 C23 C28 118.2(4) . . ?
C24 C23 C22 121.4(4) . . ?
C28 C23 C22 120.2(4) . . ?
N1 C22 C23 112.7(3) . . ?
N1 C22 H22A 109.0 . . ?
C23 C22 H22A 109.0 . . ?
N1 C22 H22B 109.0 . . ?
C23 C22 H22B 109.0 . . ?
H22A C22 H22B 107.8 . . ?
C23 C24 C25 121.5(5) . . ?
C23 C24 H24 119.3 . . ?
C25 C24 H24 119.3 . . ?
C23 C28 C27 121.4(5) . . ?
C23 C28 H28 119.3 . . ?
C27 C28 H28 119.3 . . ?
C27 C26 C25 120.1(7) . . ?
C27 C26 H26 119.9 . . ?
C25 C26 H26 119.9 . . ?
C24 C25 C26 118.5(6) . . ?
C24 C25 H25 120.7 . . ?
C26 C25 H25 120.7 . . ?
C26 C27 C28 120.2(7) . . ?
C26 C27 H27 119.9 . . ?
C28 C27 H27 119.9 . . ?
O5 C21 H21A 109.5 . . ?
O5 C21 H21B 109.5 . . ?
H21A C21 H21B 109.5 . . ?
O5 C21 H21C 109.5 . . ?
H21A C21 H21C 109.5 . . ?
H21B C21 H21C 109.5 . . ?
C15 O4 C20 118.2(3) . . ?

loop_
_geom_bond_atom_site_label_1
_geom_bond_atom_site_label_2
_geom_bond_distance
_geom_bond_site_symmetry_2
_geom_bond_publ_flag
N1 C10 1.346(4) . ?
N1 C8 1.460(4) . ?
N1 C22 1.474(4) . ?
O5 C16 1.373(4) . ?
O5 C21 1.418(4) . ?
O3 C19 1.224(4) . ?
O2 C10 1.230(4) . ?
O1 C1 1.233(4) . ?
C20 O4 1.432(4) . ?
C20 H20A 0.9600 . ?
C20 H20B 0.9600 . ?
C20 H20C 0.9600 . ?
C4 C5 1.501(4) . ?
C4 C3 1.512(5) . ?
C4 C7 1.536(5) . ?
C4 C11 1.557(5) . ?
C5 C6 1.313(4) . ?
C5 H5 0.9300 . ?
C2 C3 1.323(4) . ?
C2 C1 1.462(5) . ?
C2 H2 0.9300 . ?
C7 C8 1.511(5) . ?
C7 H7A 0.9700 . ?
C7 H7B 0.9700 . ?
C1 C6 1.442(5) . ?
C3 H3 0.9300 . ?
C8 H8A 0.9700 . ?
C8 H8B 0.9700 . ?
C6 H6 0.9300 . ?
C17 C16 1.361(5) . ?
C17 C18 1.407(4) . ?
C17 H17 0.9300 . ?
C19 C18 1.447(5) . ?
C19 C11 1.566(5) . ?
C15 O4 1.363(4) . ?
C15 C14 1.386(5) . ?
C15 C16 1.416(5) . ?
C11 C10 1.540(5) . ?
C11 C12 1.548(5) . ?
C12 C13 1.511(4) . ?
C12 H12A 0.9700 . ?
C12 H12B 0.9700 . ?
C13 C18 1.377(4) . ?
C13 C14 1.393(4) . ?
C14 H14 0.9300 . ?
C23 C24 1.356(5) . ?
C23 C28 1.372(5) . ?
C23 C22 1.496(5) . ?
C22 H22A 0.9700 . ?
C22 H22B 0.9700 . ?
C24 C25 1.388(6) . ?
C24 H24 0.9300 . ?
C28 C27 1.374(7) . ?
C28 H28 0.9300 . ?
C26 C27 1.338(8) . ?
C26 C25 1.394(8) . ?
C26 H26 0.9300 . ?
C25 H25 0.9300 . ?
C27 H27 0.9300 . ?
C21 H21A 0.9600 . ?
C21 H21B 0.9600 . ?
C21 H21C 0.9600 . ?

loop_
_geom_torsion_atom_site_label_1
_geom_torsion_atom_site_label_2
_geom_torsion_atom_site_label_3
_geom_torsion_atom_site_label_4
_geom_torsion
_geom_torsion_site_symmetry_1
_geom_torsion_site_symmetry_2
_geom_torsion_site_symmetry_3
_geom_torsion_site_symmetry_4
_geom_torsion_publ_flag
C3 C4 C5 C6 -5.7(6) . . . . ?
C7 C4 C5 C6 113.0(4) . . . . ?
C11 C4 C5 C6 -127.2(4) . . . . ?
C5 C4 C7 C8 -179.8(3) . . . . ?
C3 C4 C7 C8 -60.0(4) . . . . ?
C11 C4 C7 C8 58.9(4) . . . . ?
C3 C2 C1 O1 177.4(4) . . . . ?
C3 C2 C1 C6 -3.5(6) . . . . ?
C1 C2 C3 C4 -3.1(7) . . . . ?
C5 C4 C3 C2 7.3(6) . . . . ?
C7 C4 C3 C2 -111.5(4) . . . . ?
C11 C4 C3 C2 129.9(4) . . . . ?
C10 N1 C8 C7 23.4(5) . . . . ?
C22 N1 C8 C7 -167.8(3) . . . . ?
C4 C7 C8 N1 -46.9(4) . . . . ?
C4 C5 C6 C1 -0.2(7) . . . . ?
O1 C1 C6 C5 -175.7(4) . . . . ?
C2 C1 C6 C5 5.1(6) . . . . ?
C18 C17 C16 O5 -179.1(3) . . . . ?
C18 C17 C16 C15 0.8(5) . . . . ?
C21 O5 C16 C17 11.9(5) . . . . ?
C21 O5 C16 C15 -167.9(3) . . . . ?
O4 C15 C16 C17 -179.7(3) . . . . ?
C14 C15 C16 C17 0.1(6) . . . . ?
O4 C15 C16 O5 0.2(5) . . . . ?
C14 C15 C16 O5 179.9(3) . . . . ?
C5 C4 C11 C10 -165.9(3) . . . . ?
C3 C4 C11 C10 72.1(4) . . . . ?
C7 C4 C11 C10 -46.2(4) . . . . ?
C5 C4 C11 C12 66.6(4) . . . . ?
C3 C4 C11 C12 -55.3(4) . . . . ?
C7 C4 C11 C12 -173.7(3) . . . . ?
C5 C4 C11 C19 -47.8(4) . . . . ?
C3 C4 C11 C19 -169.8(3) . . . . ?
C7 C4 C11 C19 71.9(3) . . . . ?
O3 C19 C11 C10 48.8(5) . . . . ?
C18 C19 C11 C10 -128.8(3) . . . . ?
O3 C19 C11 C12 166.0(3) . . . . ?
C18 C19 C11 C12 -11.5(4) . . . . ?
O3 C19 C11 C4 -73.9(4) . . . . ?
C18 C19 C11 C4 108.5(3) . . . . ?
C10 C11 C12 C13 123.8(3) . . . . ?
C4 C11 C12 C13 -107.8(3) . . . . ?
C19 C11 C12 C13 10.7(3) . . . . ?
C11 C12 C13 C18 -6.8(4) . . . . ?
C11 C12 C13 C14 172.8(3) . . . . ?
C14 C13 C18 C17 -0.5(5) . . . . ?
C12 C13 C18 C17 179.2(3) . . . . ?
C14 C13 C18 C19 179.7(3) . . . . ?
C12 C13 C18 C19 -0.6(4) . . . . ?
C16 C17 C18 C13 -0.5(5) . . . . ?
C16 C17 C18 C19 179.2(3) . . . . ?
O3 C19 C18 C13 -169.6(4) . . . . ?
C11 C19 C18 C13 7.8(4) . . . . ?
O3 C19 C18 C17 10.7(6) . . . . ?
C11 C19 C18 C17 -171.9(3) . . . . ?
O4 C15 C14 C13 178.6(3) . . . . ?
C16 C15 C14 C13 -1.1(5) . . . . ?
C18 C13 C14 C15 1.3(5) . . . . ?
C12 C13 C14 C15 -178.3(3) . . . . ?
C8 N1 C10 O2 172.9(3) . . . . ?
C22 N1 C10 O2 4.5(5) . . . . ?
C8 N1 C10 C11 -11.9(5) . . . . ?
C22 N1 C10 C11 179.8(3) . . . . ?
C12 C11 C10 O2 -33.1(4) . . . . ?
C4 C11 C10 O2 -160.9(3) . . . . ?
C19 C11 C10 O2 78.6(4) . . . . ?
C12 C11 C10 N1 151.5(3) . . . . ?
C4 C11 C10 N1 23.7(4) . . . . ?
C19 C11 C10 N1 -96.8(4) . . . . ?
C10 N1 C22 C23 -128.5(4) . . . . ?
C8 N1 C22 C23 61.9(4) . . . . ?
C24 C23 C22 N1 42.8(5) . . . . ?
C28 C23 C22 N1 -142.5(4) . . . . ?
C28 C23 C24 C25 2.3(7) . . . . ?
C22 C23 C24 C25 177.1(5) . . . . ?
C24 C23 C28 C27 -1.8(7) . . . . ?
C22 C23 C28 C27 -176.7(5) . . . . ?
C23 C24 C25 C26 -1.1(9) . . . . ?
C27 C26 C25 C24 -0.8(10) . . . . ?
C25 C26 C27 C28 1.2(11) . . . . ?
C23 C28 C27 C26 0.1(9) . . . . ?
C14 C15 O4 C20 1.7(5) . . . . ?
C16 C15 O4 C20 -178.6(3) . . . . ?
